data_1534492
loop_
_publ_author_name
'Genkina, E.A.'
'Maksimov, B.A.'
'Fedorov, P.P.'

_publ_section_title
;
 Crystal structure of CeZrF7 - a representative of the family of
 Ln(Zr,Hf)F7 compounds.
;
_journal_name_full Kristallografiya
_journal_page_first 422
_journal_page_last 425
_journal_volume 39
_journal_year 1994
_chemical_formula_sum 'Ce F7 Zr'
_chemical_name_systematic 'Ce Zr F7'
_space_group_IT_number 4
_symmetry_space_group_name_Hall 'P 2yb'
_symmetry_space_group_name_H-M 'P 1 21 1'
_cell_angle_alpha 90
_cell_angle_beta 102.83
_cell_angle_gamma 90
_cell_formula_units_Z 2
_cell_length_a 6.243
_cell_length_b 5.807
_cell_length_c 8.424
_cell_volume 297.771
_citation_journal_id_ASTM KRISAJ
_cod_data_source_file Genkina_KRISAJ_1994_1404.cif
_cod_data_source_block Ce1F7Zr1
_cod_original_cell_volume 297.7714
_cod_original_formula_sum 'Ce1 F7 Zr1'
_cod_database_code 1534492

loop_
_symmetry_equiv_pos_as_xyz
x,y,z
-x,y+1/2,-z

loop_
_atom_site_label
_atom_site_type_symbol
_atom_site_fract_x
_atom_site_fract_y
_atom_site_fract_z
_atom_site_occupancy
_atom_site_U_iso_or_equiv
Ce1 Ce+3 0.1575 0.25 0.1887 1 0.0
F3 F-1 0.874 0.465 0.281 1 0.0
F4 F-1 0.058 0.458 0.709 1 0.0
F6 F-1 0.563 0.032 0.746 1 0.0
F7 F-1 0.934 0.088 0.964 1 0.0
F1 F-1 0.261 0.246 0.483 1 0.0
F2 F-1 0.472 0.003 0.273 1 0.0
Zr1 Zr+4 0.3125 0.2502 0.7256 1 0.0
F5 F-1 0.358 0.248 0.968 1 0.0
